data_2240415
loop_
_publ_author_name
'Gelbrich, Thomas'
'Griesser, Ulrich J.'

_publ_section_title
;
 Crystal structure of the \a-racemate of methohexital
;
_journal_coeditor_code WM5105
_journal_issue 2
_journal_name_full 'Acta Crystallographica Section E'
_journal_page_first 206
_journal_page_last 209
_journal_paper_doi 10.1107/S205698901500105X
_journal_volume 71
_journal_year 2015
_chemical_formula_iupac 'C14 H18 N2 O3'
_chemical_formula_moiety 'C14 H18 N2 O3'
_chemical_formula_sum 'C14 H18 N2 O3'
_chemical_formula_weight 262.30
_chemical_name_common
;
 Methohexital
;
_chemical_name_systematic 5-Allyl-5-(hex-3-yn-2-yl)-1-methylpyrimidine-2,4,6(1<i>H</i>,3<i>H</i>,5<i>H</i>)-trione
_space_group_crystal_system triclinic
_space_group_IT_number 2
_space_group_name_Hall '-P 1'
_space_group_name_H-M_alt 'P -1'
_symmetry_space_group_name_Hall '-P 1'
_symmetry_space_group_name_H-M 'P -1'
_atom_sites_solution_hydrogens mixed
_audit_creation_method SHELXL-2014/6
_cell_angle_alpha 93.713(6)
_cell_angle_beta 96.226(6)
_cell_angle_gamma 113.314(7)
_cell_formula_units_Z 2
_cell_length_a 7.7502(6)
_cell_length_b 7.9792(5)
_cell_length_c 12.6881(10)
_cell_measurement_reflns_used 1814
_cell_measurement_temperature 293(2)
_cell_measurement_theta_max 28.8410
_cell_measurement_theta_min 4.4050
_cell_volume 711.32(10)
_computing_cell_refinement
;
CrysAlis PRO (Agilent, 2012)
;
_computing_data_collection
;
CrysAlis PRO (Agilent, 2012)
;
_computing_data_reduction
;
CrysAlis PRO (Agilent, 2012)
;
_computing_molecular_graphics
;
XP in SHELXTL (Sheldrick, 2008) and Mercury (Macrae <i>et al.</i>,
2006)
;
_computing_publication_material
;
publCIF (Westrip, 2010)
;
_computing_structure_refinement
;
SHELXL2014/6 (Sheldrick, 2015)
;
_computing_structure_solution
;
SHELXS97 (Sheldrick, 2008)
;
_diffrn_ambient_temperature 293(2)
_diffrn_detector_area_resol_mean 10.3575
_diffrn_measured_fraction_theta_full 0.999
_diffrn_measured_fraction_theta_max 0.861
_diffrn_measurement_device 'four-circle diffractometer'
_diffrn_measurement_device_type 'Agilent Xcalibur (Ruby, Gemini ultra)'
_diffrn_measurement_method '\w scans'
_diffrn_radiation_monochromator graphite
_diffrn_radiation_type 'Mo K\a'
_diffrn_radiation_wavelength 0.71073
_diffrn_reflns_av_R_equivalents 0.0215
_diffrn_reflns_limit_h_max 10
_diffrn_reflns_limit_h_min -9
_diffrn_reflns_limit_k_max 9
_diffrn_reflns_limit_k_min -11
_diffrn_reflns_limit_l_max 15
_diffrn_reflns_limit_l_min -16
_diffrn_reflns_number 6896
_diffrn_reflns_theta_full 25.000
_diffrn_reflns_theta_max 29.378
_diffrn_reflns_theta_min 2.799
_exptl_absorpt_coefficient_mu 0.087
_exptl_absorpt_correction_T_max 1.00000
_exptl_absorpt_correction_T_min 0.88328
_exptl_absorpt_correction_type multi-scan
_exptl_absorpt_process_details
;
(<i>CrysAlis PRO</i>; Agilent, 2012)
;
_exptl_crystal_colour colourless
_exptl_crystal_density_diffrn 1.225
_exptl_crystal_description prism
_exptl_crystal_F_000 280
_exptl_crystal_size_max 0.35
_exptl_crystal_size_mid 0.20
_exptl_crystal_size_min 0.20
_refine_diff_density_max 0.222
_refine_diff_density_min -0.195
_refine_ls_extinction_method none
_refine_ls_goodness_of_fit_ref 1.046
_refine_ls_hydrogen_treatment mixed
_refine_ls_matrix_type full
_refine_ls_number_parameters 180
_refine_ls_number_reflns 3363
_refine_ls_number_restraints 0
_refine_ls_restrained_S_all 1.046
_refine_ls_R_factor_all 0.0696
_refine_ls_R_factor_gt 0.0489
_refine_ls_shift/su_max 0.000
_refine_ls_shift/su_mean 0.000
_refine_ls_structure_factor_coef Fsqd
_refine_ls_weighting_details 'w=1/[\s^2^(Fo^2^)+(0.0572P)^2^+0.1234P] where P=(Fo^2^+2Fc^2^)/3'
_refine_ls_weighting_scheme calc
_refine_ls_wR_factor_gt 0.1215
_refine_ls_wR_factor_ref 0.1353
_reflns_number_gt 2462
_reflns_number_total 3363
_reflns_threshold_expression I>2\s(I)
_cod_data_source_file wm5105sup1.cif
_cod_data_source_block I
_cod_database_code 2240415
_cod_database_fobs_code 2240415
_shelx_space_group_comment
;
The symmetry employed for this shelxl refinement is uniquely defined
by the following loop, which should always be used as a source of
symmetry information in preference to the above space-group names.
They are only intended as comments.
;
_shelx_estimated_absorpt_t_min 0.970
_shelx_estimated_absorpt_t_max 0.983
_shelxl_version_number 2014/6

loop_
_space_group_symop_operation_xyz
'x, y, z'
'-x, -y, -z'

loop_
_atom_site_type_symbol
_atom_site_label
_atom_site_fract_x
_atom_site_fract_y
_atom_site_fract_z
_atom_site_U_iso_or_equiv
_atom_site_adp_type
_atom_site_calc_flag
_atom_site_occupancy
N N1 -0.00769(16) -0.12155(16) 0.75511(9) 0.0382(3) Uani d 1
N N3 0.15035(17) 0.08665(17) 0.63981(10) 0.0412(3) Uani d 1
H H3 0.145(2) 0.115(2) 0.5763(16) 0.055(5) Uiso d 1
O O2 -0.12784(15) -0.15309(16) 0.58085(9) 0.0582(4) Uani d 1
O O4 0.42793(15) 0.32706(15) 0.69135(9) 0.0546(3) Uani d 1
O O6 0.12730(17) -0.09825(17) 0.92461(9) 0.0589(3) Uani d 1
C C1 -0.1759(2) -0.2810(2) 0.77286(14) 0.0550(4) Uani d 1
H H1A -0.1624 -0.3036 0.8461 0.082 Uiso calc 0.43(2)
H H1B -0.2871 -0.2566 0.7570 0.082 Uiso calc 0.43(2)
H H1C -0.1881 -0.3870 0.7272 0.082 Uiso calc 0.43(2)
H H1D -0.2627 -0.3279 0.7074 0.082 Uiso calc 0.57(2)
H H1E -0.1380 -0.3749 0.7965 0.082 Uiso calc 0.57(2)
H H1F -0.2370 -0.2445 0.8263 0.082 Uiso calc 0.57(2)
C C2 -0.0015(2) -0.06791(19) 0.65385(11) 0.0393(3) Uani d 1
C C4 0.30668(19) 0.18923(19) 0.71322(11) 0.0376(3) Uani d 1
C C5 0.32002(19) 0.11774(19) 0.82021(11) 0.0368(3) Uani d 1
C C6 0.1393(2) -0.04093(19) 0.83867(11) 0.0383(3) Uani d 1
C C7 0.3687(2) 0.2764(2) 0.90965(12) 0.0460(4) Uani d 1
H H7A 0.3993 0.2375 0.9775 0.055 Uiso calc 1
H H7B 0.4802 0.3803 0.8970 0.055 Uiso calc 1
C C8 0.2092(2) 0.3359(2) 0.91640(13) 0.0527(4) Uani d 1
H H8 0.1068 0.2623 0.9479 0.063 Uiso calc 1
C C9 0.2045(3) 0.4828(3) 0.88144(18) 0.0759(6) Uani d 1
H H9A 0.3047 0.5594 0.8496 0.091 Uiso calc 1
H H9B 0.1010 0.5118 0.8882 0.091 Uiso calc 1
C C10 0.4766(2) 0.0383(2) 0.82568(12) 0.0463(4) Uani d 1
H H10 0.4680 -0.0253 0.8897 0.057(5) Uiso calc 1
C C11 0.4322(2) -0.1006(2) 0.73331(14) 0.0510(4) Uani d 1
C C12 0.3973(3) -0.2041(3) 0.65519(17) 0.0620(5) Uani d 1
C C13 0.3521(4) -0.3299(3) 0.55608(19) 0.0882(7) Uani d 1
H H13A 0.4699 -0.3204 0.5319 0.106 Uiso calc 1
H H13B 0.2858 -0.4551 0.5716 0.106 Uiso calc 1
C C14 0.2356(5) -0.2930(4) 0.4700(2) 0.1143(10) Uani d 1
H H14A 0.2091 -0.3809 0.4086 0.171 Uiso calc 1
H H14B 0.3027 -0.1714 0.4518 0.171 Uiso calc 1
H H14C 0.1185 -0.3025 0.4931 0.171 Uiso calc 1
C C15 0.6801(2) 0.1819(3) 0.83485(16) 0.0640(5) Uani d 1
H H15A 0.7656 0.1217 0.8353 0.096 Uiso calc 1
H H15B 0.7106 0.2628 0.8999 0.096 Uiso calc 1
H H15C 0.6922 0.2517 0.7751 0.096 Uiso calc 1

loop_
_atom_site_aniso_label
_atom_site_aniso_U_11
_atom_site_aniso_U_22
_atom_site_aniso_U_33
_atom_site_aniso_U_12
_atom_site_aniso_U_13
_atom_site_aniso_U_23
N1 0.0343(6) 0.0402(6) 0.0336(6) 0.0085(5) 0.0022(5) 0.0091(5)
N3 0.0409(7) 0.0458(7) 0.0270(6) 0.0083(5) -0.0027(5) 0.0108(5)
O2 0.0463(6) 0.0661(7) 0.0372(6) -0.0001(5) -0.0087(5) 0.0094(5)
O4 0.0494(6) 0.0501(6) 0.0469(7) 0.0019(5) 0.0011(5) 0.0168(5)
O6 0.0592(7) 0.0696(8) 0.0345(6) 0.0109(6) 0.0028(5) 0.0210(5)
C1 0.0428(8) 0.0541(9) 0.0541(10) 0.0037(7) 0.0054(7) 0.0182(8)
C2 0.0366(7) 0.0430(8) 0.0328(8) 0.0117(6) -0.0010(6) 0.0069(6)
C4 0.0357(7) 0.0389(7) 0.0326(7) 0.0100(6) 0.0014(6) 0.0072(6)
C5 0.0351(7) 0.0424(7) 0.0276(7) 0.0115(6) -0.0017(5) 0.0054(5)
C6 0.0396(7) 0.0429(8) 0.0302(7) 0.0143(6) 0.0026(6) 0.0081(6)
C7 0.0433(8) 0.0508(9) 0.0329(8) 0.0110(7) -0.0046(6) -0.0011(6)
C8 0.0504(9) 0.0550(10) 0.0433(9) 0.0138(8) 0.0031(7) -0.0034(7)
C9 0.0711(13) 0.0635(12) 0.0904(16) 0.0273(10) 0.0032(11) 0.0041(11)
C10 0.0434(8) 0.0571(9) 0.0387(8) 0.0215(7) -0.0007(6) 0.0112(7)
C11 0.0491(9) 0.0562(10) 0.0533(10) 0.0268(8) 0.0064(8) 0.0122(8)
C12 0.0633(11) 0.0639(11) 0.0663(12) 0.0352(9) 0.0044(9) 0.0051(9)
C13 0.1023(18) 0.0897(16) 0.0816(16) 0.0565(14) -0.0012(14) -0.0187(13)
C14 0.146(3) 0.130(2) 0.0667(16) 0.064(2) 0.0027(17) -0.0222(15)
C15 0.0396(9) 0.0777(12) 0.0671(12) 0.0194(9) -0.0034(8) 0.0029(10)

loop_
_atom_type_symbol
_atom_type_description
_atom_type_scat_dispersion_real
_atom_type_scat_dispersion_imag
_atom_type_scat_source
C C 0.0033 0.0016 'International Tables Vol C Tables 4.2.6.8 and 6.1.1.4'
H H 0.0000 0.0000 'International Tables Vol C Tables 4.2.6.8 and 6.1.1.4'
N N 0.0061 0.0033 'International Tables Vol C Tables 4.2.6.8 and 6.1.1.4'
O O 0.0106 0.0060 'International Tables Vol C Tables 4.2.6.8 and 6.1.1.4'

loop_
_geom_angle_atom_site_label_1
_geom_angle_atom_site_label_2
_geom_angle_atom_site_label_3
_geom_angle
C2 N1 C6 123.81(12)
C2 N1 C1 117.84(12)
C6 N1 C1 118.24(12)
C2 N3 C4 127.42(12)
C2 N3 H3 113.2(12)
C4 N3 H3 119.3(12)
N1 C1 H1A 109.5
N1 C1 H1B 109.5
H1A C1 H1B 109.5
N1 C1 H1C 109.5
H1A C1 H1C 109.5
H1B C1 H1C 109.5
N1 C1 H1D 109.5
H1A C1 H1D 141.1
H1B C1 H1D 56.3
H1C C1 H1D 56.3
N1 C1 H1E 109.5
H1A C1 H1E 56.3
H1B C1 H1E 141.1
H1C C1 H1E 56.3
H1D C1 H1E 109.5
N1 C1 H1F 109.5
H1A C1 H1F 56.3
H1B C1 H1F 56.3
H1C C1 H1F 141.1
H1D C1 H1F 109.5
H1E C1 H1F 109.5
O2 C2 N3 121.50(13)
O2 C2 N1 121.22(13)
N3 C2 N1 117.27(12)
O4 C4 N3 120.57(12)
O4 C4 C5 122.59(12)
N3 C4 C5 116.82(12)
C4 C5 C6 114.41(11)
C4 C5 C7 108.82(12)
C6 C5 C7 108.29(12)
C4 C5 C10 108.59(12)
C6 C5 C10 105.19(11)
C7 C5 C10 111.55(11)
O6 C6 N1 120.54(13)
O6 C6 C5 120.29(12)
N1 C6 C5 119.14(12)
C8 C7 C5 112.61(12)
C8 C7 H7A 109.1
C5 C7 H7A 109.1
C8 C7 H7B 109.1
C5 C7 H7B 109.1
H7A C7 H7B 107.8
C9 C8 C7 124.36(18)
C9 C8 H8 117.8
C7 C8 H8 117.8
C8 C9 H9A 120.0
C8 C9 H9B 120.0
H9A C9 H9B 120.0
C11 C10 C15 110.95(15)
C11 C10 C5 109.25(12)
C15 C10 C5 114.96(14)
C11 C10 H10 107.1
C15 C10 H10 107.1
C5 C10 H10 107.1
C12 C11 C10 176.00(18)
C11 C12 C13 178.4(2)
C14 C13 C12 113.7(2)
C14 C13 H13A 108.8
C12 C13 H13A 108.8
C14 C13 H13B 108.8
C12 C13 H13B 108.8
H13A C13 H13B 107.7
C13 C14 H14A 109.5
C13 C14 H14B 109.5
H14A C14 H14B 109.5
C13 C14 H14C 109.5
H14A C14 H14C 109.5
H14B C14 H14C 109.5
C10 C15 H15A 109.5
C10 C15 H15B 109.5
H15A C15 H15B 109.5
C10 C15 H15C 109.5
H15A C15 H15C 109.5
H15B C15 H15C 109.5

loop_
_geom_bond_atom_site_label_1
_geom_bond_atom_site_label_2
_geom_bond_distance
N1 C2 1.3800(18)
N1 C6 1.3804(17)
N1 C1 1.4687(18)
N3 C2 1.3648(18)
N3 C4 1.3701(17)
N3 H3 0.85(2)
O2 C2 1.2140(16)
O4 C4 1.2032(17)
O6 C6 1.2083(17)
C1 H1A 0.9600
C1 H1B 0.9600
C1 H1C 0.9600
C1 H1D 0.9600
C1 H1E 0.9600
C1 H1F 0.9600
C4 C5 1.5151(18)
C5 C6 1.5248(19)
C5 C7 1.541(2)
C5 C10 1.574(2)
C7 C8 1.498(2)
C7 H7A 0.9700
C7 H7B 0.9700
C8 C9 1.292(3)
C8 H8 0.9300
C9 H9A 0.9300
C9 H9B 0.9300
C10 C11 1.471(2)
C10 C15 1.526(2)
C10 H10 0.9800
C11 C12 1.182(2)
C12 C13 1.474(3)
C13 C14 1.460(3)
C13 H13A 0.9700
C13 H13B 0.9700
C14 H14A 0.9600
C14 H14B 0.9600
C14 H14C 0.9600
C15 H15A 0.9600
C15 H15B 0.9600
C15 H15C 0.9600

loop_
_geom_hbond_atom_site_label_D
_geom_hbond_atom_site_label_H
_geom_hbond_atom_site_label_A
_geom_hbond_site_symmetry_A
_geom_hbond_distance_DH
_geom_hbond_distance_HA
_geom_hbond_distance_DA
_geom_hbond_angle_DHA
N3 H3 O2 2_556 0.85(2) 2.03(2) 2.8826(17) 173.2(17)

loop_
_geom_torsion_atom_site_label_1
_geom_torsion_atom_site_label_2
_geom_torsion_atom_site_label_3
_geom_torsion_atom_site_label_4
_geom_torsion
C10 C5 C7 C8 -171.51(13)
C5 C7 C8 C9 -103.3(2)
